data_7228331
loop_
_publ_author_name
'Upadhyay, Nitinkumar Satyadev'
'Thorat, Vijaykumar Haridas'
'Sato, Ryota'
'Annamalai, Pratheepkumar'
'Chuang, Shih-Ching'
'Cheng, Chien Hong'

_publ_section_title
;
 Synthesis of Isoquinolones via Rh-Catalyzed C--H Activation of
 Substituted Benzamides Using Air as the Sole Oxidant in Water.
;
_journal_name_full 'Green Chem.'
_journal_paper_doi 10.1039/C7GC01221G
_journal_year 2017
_chemical_formula_sum 'C20 H22 N2 O2'
_chemical_formula_weight 322.39
_space_group_crystal_system monoclinic
_space_group_IT_number 14
_space_group_name_Hall '-P 2yn'
_space_group_name_H-M_alt 'P 1 21/n 1'
_symmetry_space_group_name_Hall '-P 2yn'
_symmetry_space_group_name_H-M 'P 1 21/n 1'
_atom_sites_solution_hydrogens geom
_audit_creation_method SHELXL-2014/6
_audit_update_record
;
2016-07-25 deposited with the CCDC.
2017-05-26 downloaded from the CCDC.
;
_cell_angle_alpha 90
_cell_angle_beta 99.811(3)
_cell_angle_gamma 90
_cell_formula_units_Z 4
_cell_length_a 10.0712(6)
_cell_length_b 9.0247(5)
_cell_length_c 19.0587(9)
_cell_measurement_reflns_used 2971
_cell_measurement_temperature 100(2)
_cell_measurement_theta_max 26.0574
_cell_measurement_theta_min 2.4793
_cell_volume 1706.90(16)
_computing_cell_refinement 'SAINT V8.34A (Bruker AXS Inc., 2013)'
_computing_data_collection 'APEX2 (Bruker AXS, 2010)'
_computing_data_reduction 'SAINT V8.34A (Bruker AXS Inc., 2013)'
_computing_molecular_graphics 'SHELXTL (Sheldrick, 2008)'
_computing_publication_material SHELXTL
_computing_structure_refinement 'SHELXL-2014/6 (Sheldrick, 2014)'
_diffrn_ambient_temperature 100(2)
_diffrn_detector_area_resol_mean 8.3333
_diffrn_measured_fraction_theta_full 0.998
_diffrn_measured_fraction_theta_max 0.996
_diffrn_measurement_device_type 'Bruker APEX-II CCD'
_diffrn_measurement_method '\f and \w scans'
_diffrn_radiation_type MoK\a
_diffrn_radiation_wavelength 0.71073
_diffrn_reflns_av_R_equivalents 0.0362
_diffrn_reflns_av_unetI/netI 0.0335
_diffrn_reflns_Laue_measured_fraction_full 0.998
_diffrn_reflns_Laue_measured_fraction_max 0.996
_diffrn_reflns_limit_h_max 12
_diffrn_reflns_limit_h_min -12
_diffrn_reflns_limit_k_max 11
_diffrn_reflns_limit_k_min -11
_diffrn_reflns_limit_l_max 23
_diffrn_reflns_limit_l_min -23
_diffrn_reflns_number 14501
_diffrn_reflns_point_group_measured_fraction_full 0.998
_diffrn_reflns_point_group_measured_fraction_max 0.996
_diffrn_reflns_theta_full 25.242
_diffrn_reflns_theta_max 26.406
_diffrn_reflns_theta_min 2.169
_exptl_absorpt_coefficient_mu 0.082
_exptl_absorpt_correction_T_max 0.9485
_exptl_absorpt_correction_T_min 0.8976
_exptl_absorpt_correction_type multi-scan
_exptl_absorpt_process_details 'SADABS V2014/4 (Bruker AXS Inc.)'
_exptl_crystal_colour Colorless
_exptl_crystal_density_diffrn 1.255
_exptl_crystal_density_meas ?
_exptl_crystal_density_method 'not measured'
_exptl_crystal_description Lump
_exptl_crystal_F_000 688
_exptl_crystal_size_max 0.20
_exptl_crystal_size_mid 0.18
_exptl_crystal_size_min 0.18
_refine_diff_density_max 0.325
_refine_diff_density_min -0.327
_refine_diff_density_rms 0.044
_refine_ls_extinction_method none
_refine_ls_goodness_of_fit_ref 1.076
_refine_ls_hydrogen_treatment constr
_refine_ls_matrix_type full
_refine_ls_number_parameters 221
_refine_ls_number_reflns 3493
_refine_ls_number_restraints 0
_refine_ls_restrained_S_all 1.076
_refine_ls_R_factor_all 0.0539
_refine_ls_R_factor_gt 0.0424
_refine_ls_shift/su_max 0.001
_refine_ls_shift/su_mean 0.000
_refine_ls_structure_factor_coef Fsqd
_refine_ls_weighting_details 'w=1/[\s^2^(Fo^2^)+(0.0493P)^2^+0.5081P] where P=(Fo^2^+2Fc^2^)/3'
_refine_ls_weighting_scheme calc
_refine_ls_wR_factor_gt 0.1059
_refine_ls_wR_factor_ref 0.1133
_reflns_Friedel_coverage 0.000
_reflns_number_gt 2819
_reflns_number_total 3493
_reflns_threshold_expression 'I > 2\s(I)'
_cod_data_source_file c7gc01221g2.cif
_cod_data_source_block 160602lt_0m
_cod_depositor_comments
;
The following automatic conversions were performed:

'_exptl_crystal_density_meas' value 'not measured' was changed to '?'
- the value is perceived as not measured.

Automatic conversion script
Id: cif_fix_values 4973 2017-02-22 13:04:09Z antanas 
;
_cod_database_code 7228331
_shelx_space_group_comment
;
The symmetry employed for this shelxl refinement is uniquely defined
by the following loop, which should always be used as a source of
symmetry information in preference to the above space-group names.
They are only intended as comments.
;
_shelxl_version_number 2014/6

loop_
_space_group_symop_operation_xyz
'x, y, z'
'-x+1/2, y+1/2, -z+1/2'
'-x, -y, -z'
'x-1/2, -y-1/2, z-1/2'

loop_
_atom_site_label
_atom_site_type_symbol
_atom_site_fract_x
_atom_site_fract_y
_atom_site_fract_z
_atom_site_U_iso_or_equiv
_atom_site_adp_type
_atom_site_occupancy
_atom_site_site_symmetry_order
_atom_site_calc_flag
_atom_site_refinement_flags_posn
_atom_site_refinement_flags_adp
O1 O 0.39731(10) 0.90587(11) 0.94738(5) 0.0243(3) Uani 1 1 d . .
O2 O -0.20550(10) 0.71125(12) 0.93722(5) 0.0260(3) Uani 1 1 d . .
N1 N -0.12120(12) 0.49312(14) 0.90294(6) 0.0196(3) Uani 1 1 d . .
N2 N -0.14886(12) 0.22589(14) 0.80159(6) 0.0226(3) Uani 1 1 d . .
C1 C 0.43928(16) 0.26681(17) 0.80587(8) 0.0268(4) Uani 1 1 d . .
H1 H 0.5146 0.2231 0.7899 0.032 Uiso 1 1 calc R U
C2 C 0.35562(15) 0.36264(18) 0.76185(8) 0.0253(4) Uani 1 1 d . .
H9 H 0.3736 0.3845 0.7156 0.030 Uiso 1 1 calc R U
C3 C 0.24606(15) 0.42646(17) 0.78505(7) 0.0233(3) Uani 1 1 d . .
H10 H 0.1895 0.4925 0.7547 0.028 Uiso 1 1 calc R U
C4 C 0.21759(14) 0.39485(15) 0.85266(7) 0.0179(3) Uani 1 1 d . .
C5 C 0.10484(14) 0.47445(16) 0.87873(7) 0.0180(3) Uani 1 1 d . .
C6 C 0.12906(14) 0.62647(16) 0.90210(6) 0.0174(3) Uani 1 1 d . .
C7 C 0.25722(14) 0.69225(16) 0.90899(7) 0.0182(3) Uani 1 1 d . .
H4 H 0.3304 0.6386 0.8959 0.022 Uiso 1 1 calc R U
C8 C 0.27655(14) 0.83527(16) 0.93488(7) 0.0192(3) Uani 1 1 d . .
C9 C 0.51099(15) 0.82852(19) 0.93047(8) 0.0272(4) Uani 1 1 d . .
H2 H 0.5238 0.7363 0.9579 0.041 Uiso 1 1 calc R U
H3 H 0.5915 0.8906 0.9424 0.041 Uiso 1 1 calc R U
H22 H 0.4959 0.8055 0.8795 0.041 Uiso 1 1 calc R U
C10 C 0.02237(14) 0.70801(16) 0.92113(7) 0.0186(3) Uani 1 1 d . .
C11 C 0.04327(15) 0.85600(17) 0.94355(7) 0.0211(3) Uani 1 1 d . .
H5 H -0.0305 0.9128 0.9538 0.025 Uiso 1 1 calc R U
C12 C 0.16792(15) 0.91902(16) 0.95079(7) 0.0219(3) Uani 1 1 d . .
H6 H 0.1812 1.0187 0.9664 0.026 Uiso 1 1 calc R U
C13 C -0.10907(14) 0.64187(17) 0.92088(7) 0.0199(3) Uani 1 1 d . .
C14 C -0.01665(14) 0.41103(16) 0.88130(7) 0.0184(3) Uani 1 1 d . .
C15 C 0.41255(16) 0.23506(17) 0.87328(8) 0.0271(4) Uani 1 1 d . .
H8 H 0.4698 0.1697 0.9037 0.033 Uiso 1 1 calc R U
C16 C 0.30221(15) 0.29872(16) 0.89640(8) 0.0225(3) Uani 1 1 d . .
H7 H 0.2843 0.2764 0.9426 0.027 Uiso 1 1 calc R U
C17 C -0.04511(15) 0.24948(16) 0.86476(7) 0.0210(3) Uani 1 1 d . .
H18 H 0.0393 0.2005 0.8572 0.025 Uiso 1 1 calc R U
H17 H -0.0746 0.2019 0.9063 0.025 Uiso 1 1 calc R U
C18 C -0.20000(17) 0.07430(18) 0.80028(9) 0.0317(4) Uani 1 1 d . .
H13 H -0.2690 0.0603 0.7579 0.048 Uiso 1 1 calc R U
H11 H -0.2395 0.0563 0.8431 0.048 Uiso 1 1 calc R U
H12 H -0.1258 0.0046 0.7990 0.048 Uiso 1 1 calc R U
C19 C -0.09406(16) 0.25574(18) 0.73704(7) 0.0270(4) Uani 1 1 d . .
H14 H -0.0225 0.1842 0.7330 0.040 Uiso 1 1 calc R U
H15 H -0.0570 0.3564 0.7391 0.040 Uiso 1 1 calc R U
H16 H -0.1658 0.2467 0.6955 0.040 Uiso 1 1 calc R U
C20 C -0.25220(15) 0.42463(18) 0.90719(8) 0.0253(3) Uani 1 1 d . .
H19 H -0.3032 0.4894 0.9342 0.038 Uiso 1 1 calc R U
H20 H -0.2377 0.3285 0.9312 0.038 Uiso 1 1 calc R U
H21 H -0.3030 0.4104 0.8590 0.038 Uiso 1 1 calc R U

loop_
_atom_site_aniso_label
_atom_site_aniso_U_11
_atom_site_aniso_U_22
_atom_site_aniso_U_33
_atom_site_aniso_U_23
_atom_site_aniso_U_13
_atom_site_aniso_U_12
O1 0.0170(5) 0.0215(6) 0.0344(5) -0.0066(4) 0.0047(4) -0.0014(4)
O2 0.0187(6) 0.0297(6) 0.0309(5) -0.0037(5) 0.0074(4) 0.0036(5)
N1 0.0172(6) 0.0231(7) 0.0189(5) -0.0012(5) 0.0043(5) -0.0003(5)
N2 0.0211(7) 0.0229(7) 0.0226(6) -0.0030(5) 0.0007(5) -0.0027(5)
C1 0.0190(8) 0.0232(8) 0.0397(8) -0.0102(7) 0.0089(7) -0.0004(6)
C2 0.0244(8) 0.0282(9) 0.0242(7) -0.0072(6) 0.0069(6) -0.0041(7)
C3 0.0227(8) 0.0227(8) 0.0238(7) -0.0015(6) 0.0019(6) 0.0009(6)
C4 0.0166(7) 0.0151(7) 0.0216(6) -0.0053(5) 0.0021(5) -0.0028(6)
C5 0.0181(7) 0.0201(8) 0.0154(6) -0.0010(5) 0.0021(5) 0.0024(6)
C6 0.0183(7) 0.0196(7) 0.0142(6) 0.0005(5) 0.0023(5) 0.0024(6)
C7 0.0169(7) 0.0196(7) 0.0183(6) -0.0009(5) 0.0037(5) 0.0038(6)
C8 0.0180(7) 0.0207(8) 0.0189(6) -0.0003(6) 0.0029(5) -0.0013(6)
C9 0.0175(8) 0.0303(9) 0.0343(8) -0.0079(7) 0.0060(6) -0.0019(7)
C10 0.0206(8) 0.0200(7) 0.0147(6) -0.0006(5) 0.0018(5) 0.0027(6)
C11 0.0201(8) 0.0216(8) 0.0220(6) -0.0030(6) 0.0047(6) 0.0056(6)
C12 0.0241(8) 0.0170(8) 0.0246(7) -0.0035(6) 0.0039(6) 0.0015(6)
C13 0.0188(8) 0.0250(8) 0.0157(6) -0.0003(6) 0.0025(5) 0.0032(6)
C14 0.0190(8) 0.0206(8) 0.0154(6) -0.0005(5) 0.0024(5) 0.0019(6)
C15 0.0216(8) 0.0203(8) 0.0392(8) 0.0016(7) 0.0046(7) 0.0047(6)
C16 0.0222(8) 0.0192(8) 0.0268(7) 0.0007(6) 0.0064(6) -0.0003(6)
C17 0.0206(8) 0.0206(8) 0.0213(6) -0.0003(6) 0.0020(6) -0.0003(6)
C18 0.0302(9) 0.0267(9) 0.0370(8) -0.0043(7) 0.0021(7) -0.0091(7)
C19 0.0294(9) 0.0281(9) 0.0224(7) -0.0014(6) 0.0018(6) 0.0009(7)
C20 0.0197(8) 0.0304(9) 0.0275(7) -0.0012(6) 0.0091(6) -0.0034(7)

loop_
_atom_type_symbol
_atom_type_description
_atom_type_scat_dispersion_real
_atom_type_scat_dispersion_imag
_atom_type_scat_source
C C 0.0033 0.0016 'International Tables Vol C Tables 4.2.6.8 and 6.1.1.4'
H H 0.0000 0.0000 'International Tables Vol C Tables 4.2.6.8 and 6.1.1.4'
N N 0.0061 0.0033 'International Tables Vol C Tables 4.2.6.8 and 6.1.1.4'
O O 0.0106 0.0060 'International Tables Vol C Tables 4.2.6.8 and 6.1.1.4'

loop_
_geom_angle_atom_site_label_1
_geom_angle_atom_site_label_2
_geom_angle_atom_site_label_3
_geom_angle
C8 O1 C9 117.45(11)
C13 N1 C14 122.96(12)
C13 N1 C20 115.82(12)
C14 N1 C20 121.22(12)
C19 N2 C18 110.00(12)
C19 N2 C17 110.27(12)
C18 N2 C17 110.45(11)
C2 C1 C15 119.72(15)
C2 C1 H1 120.1
C15 C1 H1 120.1
C3 C2 C1 120.17(14)
C3 C2 H9 119.9
C1 C2 H9 119.9
C2 C3 C4 120.70(14)
C2 C3 H10 119.6
C4 C3 H10 119.6
C16 C4 C3 118.67(14)
C16 C4 C5 121.48(12)
C3 C4 C5 119.64(12)
C14 C5 C6 119.51(13)
C14 C5 C4 123.22(13)
C6 C5 C4 117.27(12)
C10 C6 C7 119.12(13)
C10 C6 C5 118.71(13)
C7 C6 C5 122.12(13)
C8 C7 C6 119.88(13)
C8 C7 H4 120.1
C6 C7 H4 120.1
O1 C8 C7 124.60(13)
O1 C8 C12 114.64(13)
C7 C8 C12 120.76(13)
O1 C9 H2 109.5
O1 C9 H3 109.5
H2 C9 H3 109.5
O1 C9 H22 109.5
H2 C9 H22 109.5
H3 C9 H22 109.5
C6 C10 C11 119.72(14)
C6 C10 C13 121.52(13)
C11 C10 C13 118.72(13)
C12 C11 C10 120.94(14)
C12 C11 H5 119.5
C10 C11 H5 119.5
C11 C12 C8 119.42(14)
C11 C12 H6 120.3
C8 C12 H6 120.3
O2 C13 N1 120.78(14)
O2 C13 C10 123.01(14)
N1 C13 C10 116.19(12)
C5 C14 N1 120.84(13)
C5 C14 C17 122.65(13)
N1 C14 C17 116.45(13)
C1 C15 C16 120.07(14)
C1 C15 H8 120.0
C16 C15 H8 120.0
C15 C16 C4 120.68(14)
C15 C16 H7 119.7
C4 C16 H7 119.7
N2 C17 C14 113.24(11)
N2 C17 H18 108.9
C14 C17 H18 108.9
N2 C17 H17 108.9
C14 C17 H17 108.9
H18 C17 H17 107.7
N2 C18 H13 109.5
N2 C18 H11 109.5
H13 C18 H11 109.5
N2 C18 H12 109.5
H13 C18 H12 109.5
H11 C18 H12 109.5
N2 C19 H14 109.5
N2 C19 H15 109.5
H14 C19 H15 109.5
N2 C19 H16 109.5
H14 C19 H16 109.5
H15 C19 H16 109.5
N1 C20 H19 109.5
N1 C20 H20 109.5
H19 C20 H20 109.5
N1 C20 H21 109.5
H19 C20 H21 109.5
H20 C20 H21 109.5

loop_
_geom_bond_atom_site_label_1
_geom_bond_atom_site_label_2
_geom_bond_distance
O1 C8 1.3576(17)
O1 C9 1.4240(18)
O2 C13 1.2391(17)
N1 C13 1.3856(19)
N1 C14 1.4055(18)
N1 C20 1.4716(19)
N2 C19 1.4568(19)
N2 C18 1.4605(19)
N2 C17 1.4690(17)
C1 C2 1.386(2)
C1 C15 1.387(2)
C1 H1 0.9500
C2 C3 1.382(2)
C2 H9 0.9500
C3 C4 1.396(2)
C3 H10 0.9500
C4 C16 1.390(2)
C4 C5 1.498(2)
C5 C14 1.359(2)
C5 C6 1.450(2)
C6 C10 1.400(2)
C6 C7 1.406(2)
C7 C8 1.384(2)
C7 H4 0.9500
C8 C12 1.405(2)
C9 H2 0.9800
C9 H3 0.9800
C9 H22 0.9800
C10 C11 1.407(2)
C10 C13 1.451(2)
C11 C12 1.364(2)
C11 H5 0.9500
C12 H6 0.9500
C14 C17 1.509(2)
C15 C16 1.388(2)
C15 H8 0.9500
C16 H7 0.9500
C17 H18 0.9900
C17 H17 0.9900
C18 H13 0.9800
C18 H11 0.9800
C18 H12 0.9800
C19 H14 0.9800
C19 H15 0.9800
C19 H16 0.9800
C20 H19 0.9800
C20 H20 0.9800
C20 H21 0.9800
